data_4115328
loop_
_publ_author_name
'Brenden Carlsen'
'Gregory D. Phelan'
'Werner Kaminsky'
'Larry R. Dalton'
'Xuezhong Jiang'
'Sen Liu'
'Alex K-Y. Jen'

_publ_contact_author
;
    Larry R. Dalton
    Department of Chemistry, Box 351700
    University of Washington
    Seattle, WA 98195
    USA
;
_publ_contact_author_email dalton@chem.washington.edu
_publ_section_title
;
 Divalent Osmium Complexes: Synthesis, Characterization, Strong Red
 Phosphorescence, and Electrophosphorescence
;
_journal_name_full 'Journal of the American Chemical Society'
_journal_page_first 14162
_journal_page_last 14172
_journal_paper_doi 10.1021/ja0176705
_journal_volume 124
_journal_year 2002
_chemical_formula_moiety C70H54As2N4Os1*2C7H7SO*H2O
_chemical_formula_sum 'C84 H70 As2 N4 O7 Os S2'
_chemical_formula_weight 1651.60
_chemical_name_common Complex3
_chemical_name_systematic
; 
 Complex3 
;
_space_group_IT_number 14
_symmetry_cell_setting monoclinic
_symmetry_space_group_name_Hall '-P 2ybc'
_symmetry_space_group_name_H-M 'P 1 21/c 1'
_atom_sites_solution_hydrogens geom
_atom_sites_solution_primary direct
_atom_sites_solution_secondary difmap
_audit_creation_method SHELXL-97
_cell_angle_alpha 90.00
_cell_angle_beta 99.055(11)
_cell_angle_gamma 90.00
_cell_formula_units_Z 4
_cell_length_a 18.329(5)
_cell_length_b 17.240(10)
_cell_length_c 22.048(9)
_cell_measurement_reflns_used 1355
_cell_measurement_temperature 130(2)
_cell_volume 6880(5)
_computing_cell_refinement 'HKL Scalepack (Otwinowski & Minor 1997)'
_computing_data_collection KappaCCD
_computing_data_reduction DENZO2000
_computing_molecular_graphics 'maXus, Zortep'
_computing_publication_material 'SHELXL-97 (Sheldrick, 1997)'
_computing_structure_refinement 'SHELXL-97 (Sheldrick, 1997)'
_computing_structure_solution DIRDIFF
_diffrn_ambient_temperature 130(2)
_diffrn_measured_fraction_theta_full 0.892
_diffrn_measured_fraction_theta_max 0.892
_diffrn_measurement_device_type 'Nonius KappaCCD'
_diffrn_measurement_method '\f and \w scans'
_diffrn_radiation_monochromator graphite
_diffrn_radiation_source 'fine-focus sealed tube'
_diffrn_radiation_type MoK\a
_diffrn_radiation_wavelength 0.71073
_diffrn_reflns_av_R_equivalents 0.1580
_diffrn_reflns_av_sigmaI/netI 0.2920
_diffrn_reflns_limit_h_max 18
_diffrn_reflns_limit_h_min -18
_diffrn_reflns_limit_k_max 17
_diffrn_reflns_limit_k_min -16
_diffrn_reflns_limit_l_max 22
_diffrn_reflns_limit_l_min -22
_diffrn_reflns_number 11576
_diffrn_reflns_theta_full 21.49
_diffrn_reflns_theta_max 21.49
_diffrn_reflns_theta_min 2.54
_exptl_absorpt_coefficient_mu 2.931
_exptl_absorpt_correction_T_max 0.8918
_exptl_absorpt_correction_T_min 0.5648
_exptl_absorpt_correction_type DENZO2000
_exptl_absorpt_process_details 'numerical, using redundancy'
_exptl_crystal_colour 'dark red'
_exptl_crystal_density_diffrn 1.594
_exptl_crystal_description plate
_exptl_crystal_F_000 3328
_exptl_crystal_size_max 0.22
_exptl_crystal_size_mid 0.20
_exptl_crystal_size_min 0.04
_refine_diff_density_max 1.218
_refine_diff_density_min -1.355
_refine_diff_density_rms 0.131
_refine_ls_extinction_method none
_refine_ls_goodness_of_fit_ref 0.896
_refine_ls_hydrogen_treatment 'H atoms riding'
_refine_ls_matrix_type full
_refine_ls_number_parameters 909
_refine_ls_number_reflns 7042
_refine_ls_number_restraints 207
_refine_ls_restrained_S_all 0.890
_refine_ls_R_factor_all 0.1780
_refine_ls_R_factor_gt 0.0667
_refine_ls_shift/su_max 0.040
_refine_ls_shift/su_mean 0.001
_refine_ls_structure_factor_coef Fsqd
_refine_ls_weighting_details 'calc w=1/[\s^2^(Fo^2^)+(0.0000P)^2^+0.0000P] where P=(Fo^2^+2Fc^2^)/3'
_refine_ls_weighting_scheme calc
_refine_ls_wR_factor_gt 0.0661
_refine_ls_wR_factor_ref 0.0840
_reflns_number_gt 3442
_reflns_number_total 7042
_reflns_threshold_expression >2sigma(I)
_cod_data_source_file ja0176705-2_s2_2.cif
_cod_data_source_block Complex3
_cod_database_code 4115328

loop_
_symmetry_equiv_pos_as_xyz
'x, y, z'
'-x, y+1/2, -z+1/2'
'-x, -y, -z'
'x, -y-1/2, z-1/2'

loop_
_atom_site_label
_atom_site_type_symbol
_atom_site_fract_x
_atom_site_fract_y
_atom_site_fract_z
_atom_site_U_iso_or_equiv
_atom_site_adp_type
_atom_site_occupancy
_atom_site_symmetry_multiplicity
_atom_site_calc_flag
_atom_site_refinement_flags
Os1 Os 0.27133(3) 0.50869(2) 0.20504(2) 0.0263(2) Uani 1 1 d .
As1 As 0.24733(7) 0.40104(6) 0.13578(5) 0.0273(4) Uani 1 1 d .
As2 As 0.31765(7) 0.56785(6) 0.11911(5) 0.0276(4) Uani 1 1 d .
S1 S 0.0944(2) 0.81143(19) 0.25393(17) 0.0345(11) Uani 1 1 d .
S2 S 0.4119(4) 0.1686(5) -0.0147(3) 0.133(3) Uani 1 1 d D
O1 O 0.0361(4) 0.8678(4) 0.2347(3) 0.040(2) Uani 1 1 d .
O2 O 0.1519(4) 0.8395(3) 0.3033(3) 0.035(2) Uani 1 1 d .
O3 O 0.1240(4) 0.7771(4) 0.2034(3) 0.039(3) Uani 1 1 d .
O4 O 0.3962(7) 0.2488(8) -0.0007(7) 0.169(7) Uani 1 1 d D
O5 O 0.3683(7) 0.1095(8) 0.0115(5) 0.164(6) Uani 1 1 d D
O6 O 0.4015(6) 0.1664(7) -0.0834(5) 0.143(5) Uani 1 1 d D
N1 N 0.3785(5) 0.4818(5) 0.2415(4) 0.023(3) Uani 1 1 d U
N2 N 0.3053(6) 0.6055(5) 0.2596(4) 0.017(3) Uani 1 1 d U
N3 N 0.1636(6) 0.5372(5) 0.1898(4) 0.040(3) Uani 1 1 d U
N4 N 0.2278(6) 0.4593(5) 0.2764(4) 0.026(3) Uani 1 1 d U
C1 C 0.3020(6) 0.4178(6) 0.0688(5) 0.028(4) Uani 1 1 d .
H1 H 0.3068 0.3774 0.0404 0.033 Uiso 1 1 calc R
C2 C 0.3321(6) 0.4850(6) 0.0634(4) 0.024(3) Uani 1 1 d U
H2 H 0.3612 0.4934 0.0320 0.029 Uiso 1 1 calc R
C3 C 0.2709(7) 0.2954(6) 0.1605(6) 0.019(3) Uani 1 1 d U
C4 C 0.2499(6) 0.2697(6) 0.2150(6) 0.037(4) Uani 1 1 d .
H4 H 0.2272 0.3039 0.2402 0.045 Uiso 1 1 calc R
C5 C 0.2633(7) 0.1914(8) 0.2318(5) 0.034(4) Uani 1 1 d .
H5 H 0.2486 0.1720 0.2684 0.041 Uiso 1 1 calc R
C6 C 0.2978(8) 0.1429(8) 0.1953(7) 0.042(5) Uani 1 1 d .
H6 H 0.3067 0.0903 0.2070 0.051 Uiso 1 1 calc R
C7 C 0.3188(8) 0.1689(7) 0.1436(7) 0.055(5) Uani 1 1 d .
H7 H 0.3422 0.1348 0.1188 0.066 Uiso 1 1 calc R
C8 C 0.3063(6) 0.2471(7) 0.1258(5) 0.031(4) Uani 1 1 d .
H8 H 0.3225 0.2660 0.0897 0.037 Uiso 1 1 calc R
C9 C 0.1457(7) 0.3903(6) 0.0951(6) 0.020(3) Uani 1 1 d U
C10 C 0.1287(8) 0.4192(5) 0.0362(5) 0.025(4) Uani 1 1 d .
H10 H 0.1659 0.4373 0.0142 0.030 Uiso 1 1 calc R
C11 C 0.0539(9) 0.4206(7) 0.0106(6) 0.033(4) Uani 1 1 d .
H11 H 0.0405 0.4393 -0.0301 0.039 Uiso 1 1 calc R
C12 C -0.0009(8) 0.3960(6) 0.0418(6) 0.031(4) Uani 1 1 d .
H12 H -0.0511 0.3976 0.0229 0.037 Uiso 1 1 calc R
C13 C 0.0180(7) 0.3691(6) 0.1011(6) 0.036(4) Uani 1 1 d U
H13 H -0.0195 0.3519 0.1231 0.043 Uiso 1 1 calc R
C14 C 0.0912(8) 0.3668(6) 0.1288(5) 0.033(4) Uani 1 1 d U
H14 H 0.1041 0.3495 0.1700 0.040 Uiso 1 1 calc R
C15 C 0.4136(7) 0.6179(7) 0.1381(5) 0.020(3) Uani 1 1 d U
C16 C 0.4769(9) 0.5748(6) 0.1540(5) 0.045(4) Uani 1 1 d .
H16 H 0.4739 0.5198 0.1517 0.054 Uiso 1 1 calc R
C17 C 0.5437(9) 0.6085(9) 0.1731(6) 0.058(5) Uani 1 1 d U
H17 H 0.5863 0.5779 0.1865 0.069 Uiso 1 1 calc R
C18 C 0.5475(9) 0.6870(9) 0.1724(6) 0.056(5) Uani 1 1 d .
H18 H 0.5939 0.7112 0.1853 0.067 Uiso 1 1 calc R
C19 C 0.4898(9) 0.7305(9) 0.1545(7) 0.061(5) Uani 1 1 d .
H19 H 0.4954 0.7852 0.1533 0.073 Uiso 1 1 calc R
C20 C 0.4190(8) 0.6975(7) 0.1368(5) 0.042(4) Uani 1 1 d .
H20 H 0.3768 0.7290 0.1245 0.050 Uiso 1 1 calc R
C21 C 0.2610(7) 0.6428(7) 0.0653(6) 0.034(4) Uani 1 1 d .
C22 C 0.2353(7) 0.7105(7) 0.0867(5) 0.036(4) Uani 1 1 d .
H22 H 0.2498 0.7236 0.1287 0.043 Uiso 1 1 calc R
C23 C 0.1898(7) 0.7598(7) 0.0500(6) 0.031(4) Uani 1 1 d U
H23 H 0.1745 0.8072 0.0661 0.037 Uiso 1 1 calc R
C24 C 0.1663(7) 0.7403(7) -0.0103(6) 0.034(4) Uani 1 1 d .
H24 H 0.1331 0.7737 -0.0355 0.041 Uiso 1 1 calc R
C25 C 0.1899(7) 0.6732(8) -0.0350(6) 0.036(4) Uani 1 1 d .
H25 H 0.1754 0.6607 -0.0771 0.043 Uiso 1 1 calc R
C26 C 0.2355(7) 0.6250(6) 0.0041(6) 0.030(4) Uani 1 1 d .
H26 H 0.2502 0.5771 -0.0116 0.036 Uiso 1 1 calc R
C27 C 0.4156(8) 0.5365(7) 0.2811(5) 0.024(4) Uani 1 1 d U
C28 C 0.4878(7) 0.5228(6) 0.3087(5) 0.024(3) Uani 1 1 d .
H28 H 0.5114 0.5602 0.3369 0.028 Uiso 1 1 calc R
C29 C 0.5268(8) 0.4577(7) 0.2973(5) 0.020(3) Uani 1 1 d U
C30 C 0.4886(7) 0.4044(6) 0.2567(5) 0.023(4) Uani 1 1 d U
H30 H 0.5130 0.3587 0.2467 0.027 Uiso 1 1 calc R
C31 C 0.4171(7) 0.4164(6) 0.2309(5) 0.029(4) Uani 1 1 d .
H31 H 0.3928 0.3778 0.2043 0.034 Uiso 1 1 calc R
C32 C 0.6054(8) 0.4475(7) 0.3224(7) 0.027(4) Uani 1 1 d .
C33 C 0.6346(9) 0.4732(6) 0.3804(7) 0.042(4) Uani 1 1 d .
H33 H 0.6024 0.4946 0.4058 0.051 Uiso 1 1 calc R
C34 C 0.7099(10) 0.4688(6) 0.4027(6) 0.047(5) Uani 1 1 d .
H34 H 0.7289 0.4877 0.4425 0.057 Uiso 1 1 calc R
C35 C 0.7557(8) 0.4371(7) 0.3667(7) 0.045(5) Uani 1 1 d U
H35 H 0.8069 0.4327 0.3822 0.054 Uiso 1 1 calc R
C36 C 0.7292(9) 0.4104(6) 0.3069(7) 0.046(4) Uani 1 1 d .
H36 H 0.7618 0.3899 0.2815 0.055 Uiso 1 1 calc R
C37 C 0.6539(10) 0.4153(7) 0.2863(6) 0.038(4) Uani 1 1 d .
H37 H 0.6347 0.3961 0.2466 0.045 Uiso 1 1 calc R
C38 C 0.2626(7) 0.6698(7) 0.2625(5) 0.028(4) Uani 1 1 d .
H38 H 0.2134 0.6712 0.2410 0.033 Uiso 1 1 calc R
C39 C 0.2912(7) 0.7328(7) 0.2970(5) 0.029(4) Uani 1 1 d .
H39 H 0.2601 0.7762 0.3004 0.035 Uiso 1 1 calc R
C40 C 0.3641(7) 0.7352(6) 0.3269(5) 0.018(3) Uani 1 1 d U
C41 C 0.4028(7) 0.6684(6) 0.3236(5) 0.025(3) Uani 1 1 d U
H41 H 0.4513 0.6656 0.3462 0.030 Uiso 1 1 calc R
C42 C 0.3768(7) 0.6063(7) 0.2905(5) 0.032(4) Uani 1 1 d .
C43 C 0.3916(8) 0.8060(6) 0.3613(5) 0.015(3) Uani 1 1 d U
C44 C 0.3430(7) 0.8629(6) 0.3747(5) 0.033(4) Uani 1 1 d U
H44 H 0.2912 0.8579 0.3627 0.040 Uiso 1 1 calc R
C45 C 0.3743(8) 0.9286(7) 0.4071(5) 0.037(4) Uani 1 1 d U
H45 H 0.3432 0.9709 0.4137 0.044 Uiso 1 1 calc R
C46 C 0.4477(9) 0.9330(7) 0.4290(5) 0.048(4) Uani 1 1 d .
H46 H 0.4672 0.9761 0.4532 0.058 Uiso 1 1 calc R
C47 C 0.4929(8) 0.8750(8) 0.4159(6) 0.056(4) Uani 1 1 d U
H47 H 0.5444 0.8783 0.4305 0.067 Uiso 1 1 calc R
C48 C 0.4657(8) 0.8114(7) 0.3819(5) 0.039(4) Uani 1 1 d .
H48 H 0.4982 0.7717 0.3727 0.047 Uiso 1 1 calc R
C49 C 0.1129(7) 0.5101(6) 0.2267(5) 0.018(3) Uani 1 1 d U
C50 C 0.0390(7) 0.5224(5) 0.2188(5) 0.025(3) Uani 1 1 d U
H50 H 0.0093 0.5003 0.2460 0.030 Uiso 1 1 calc R
C51 C 0.0084(8) 0.5680(6) 0.1702(5) 0.021(3) Uani 1 1 d U
C52 C 0.0529(7) 0.6022(6) 0.1319(5) 0.024(4) Uani 1 1 d U
H52 H 0.0329 0.6366 0.0999 0.029 Uiso 1 1 calc R
C53 C 0.1267(7) 0.5843(6) 0.1423(5) 0.020(3) Uani 1 1 d .
H53 H 0.1560 0.6058 0.1146 0.024 Uiso 1 1 calc R
C54 C -0.0723(8) 0.5793(8) 0.1566(5) 0.023(3) Uani 1 1 d U
C55 C -0.1190(9) 0.5214(7) 0.1712(5) 0.039(4) Uani 1 1 d .
H55 H -0.0986 0.4761 0.1918 0.047 Uiso 1 1 calc R
C56 C -0.1946(9) 0.5284(7) 0.1563(5) 0.034(4) Uani 1 1 d .
H56 H -0.2252 0.4876 0.1667 0.041 Uiso 1 1 calc R
C57 C -0.2272(7) 0.5935(9) 0.1264(5) 0.031(4) Uani 1 1 d .
H57 H -0.2794 0.5973 0.1167 0.037 Uiso 1 1 calc R
C58 C -0.1834(9) 0.6521(8) 0.1112(5) 0.036(4) Uani 1 1 d .
H58 H -0.2043 0.6969 0.0902 0.043 Uiso 1 1 calc R
C59 C -0.1072(9) 0.6442(6) 0.1272(5) 0.039(4) Uani 1 1 d .
H59 H -0.0769 0.6858 0.1176 0.047 Uiso 1 1 calc R
C60 C 0.1554(7) 0.4663(5) 0.2804(5) 0.011(3) Uani 1 1 d U
C61 C 0.1215(6) 0.4337(5) 0.3237(5) 0.020(4) Uani 1 1 d .
H61 H 0.0694 0.4380 0.3204 0.023 Uiso 1 1 calc R
C62 C 0.1610(8) 0.3935(6) 0.3736(6) 0.024(4) Uani 1 1 d .
C63 C 0.2352(8) 0.3871(6) 0.3700(5) 0.024(4) Uani 1 1 d U
H63 H 0.2657 0.3583 0.4010 0.029 Uiso 1 1 calc R
C64 C 0.2677(7) 0.4200(6) 0.3238(5) 0.030(4) Uani 1 1 d .
H64 H 0.3195 0.4151 0.3252 0.036 Uiso 1 1 calc R
C65 C 0.1269(10) 0.3611(6) 0.4217(6) 0.028(4) Uani 1 1 d .
C66 C 0.0500(10) 0.3410(7) 0.4141(6) 0.033(4) Uani 1 1 d .
H66 H 0.0205 0.3497 0.3752 0.039 Uiso 1 1 calc R
C67 C 0.0177(8) 0.3101(6) 0.4598(8) 0.044(5) Uani 1 1 d .
H67 H -0.0327 0.2947 0.4517 0.053 Uiso 1 1 calc R
C68 C 0.0577(10) 0.3009(7) 0.5186(7) 0.035(4) Uani 1 1 d .
H68 H 0.0343 0.2829 0.5514 0.042 Uiso 1 1 calc R
C69 C 0.1304(11) 0.3182(7) 0.5277(6) 0.045(5) Uani 1 1 d .
H69 H 0.1589 0.3099 0.5670 0.054 Uiso 1 1 calc R
C70 C 0.1639(7) 0.3477(6) 0.4809(6) 0.024(4) Uani 1 1 d .
H70 H 0.2151 0.3595 0.4895 0.028 Uiso 1 1 calc R
C71 C 0.0525(9) 0.7358(7) 0.2882(6) 0.026(4) Uani 1 1 d U
C72 C -0.0220(9) 0.7223(8) 0.2723(6) 0.046(5) Uani 1 1 d .
H72 H -0.0506 0.7555 0.2435 0.055 Uiso 1 1 calc R
C73 C -0.0564(8) 0.6605(10) 0.2977(7) 0.051(5) Uani 1 1 d .
H73 H -0.1079 0.6520 0.2857 0.061 Uiso 1 1 calc R
C74 C -0.0167(12) 0.6121(9) 0.3399(7) 0.050(5) Uani 1 1 d .
C75 C 0.0587(11) 0.6263(7) 0.3579(6) 0.045(5) Uani 1 1 d .
H75 H 0.0875 0.5942 0.3875 0.054 Uiso 1 1 calc R
C76 C 0.0909(7) 0.6884(7) 0.3317(5) 0.031(4) Uani 1 1 d .
H76 H 0.1419 0.6984 0.3447 0.037 Uiso 1 1 calc R
C77 C -0.0515(7) 0.5425(6) 0.3680(5) 0.068(5) Uani 1 1 d .
H77A H -0.0150 0.5191 0.4000 0.102 Uiso 1 1 calc R
H77B H -0.0674 0.5040 0.3359 0.102 Uiso 1 1 calc R
H77C H -0.0943 0.5599 0.3859 0.102 Uiso 1 1 calc R
C78 C 0.5107(10) 0.1426(13) 0.0134(7) 0.086(7) Uani 1 1 d D
C79 C 0.5276(13) 0.0715(11) 0.0367(6) 0.092(8) Uani 1 1 d D
H79 H 0.4915 0.0340 0.0428 0.110 Uiso 1 1 calc R
C80 C 0.6050(14) 0.0581(10) 0.0514(6) 0.110(8) Uani 1 1 d D
H80 H 0.6203 0.0083 0.0668 0.132 Uiso 1 1 calc R
C81 C 0.6589(11) 0.1099(11) 0.0452(7) 0.072(7) Uani 1 1 d D
C82 C 0.6332(9) 0.1804(10) 0.0196(6) 0.069(6) Uani 1 1 d D
H82 H 0.6699 0.2181 0.0155 0.082 Uiso 1 1 calc R
C83 C 0.5617(10) 0.2025(8) -0.0006(6) 0.073(6) Uani 1 1 d DU
H83 H 0.5474 0.2500 -0.0208 0.088 Uiso 1 1 calc R
C84 C 0.7354(9) 0.0919(9) 0.0671(7) 0.104(7) Uani 1 1 d .
H84A H 0.7423 0.0355 0.0675 0.156 Uiso 1 1 calc R
H84B H 0.7493 0.1123 0.1088 0.156 Uiso 1 1 calc R
H84C H 0.7665 0.1157 0.0399 0.156 Uiso 1 1 calc R
O7 O 0.3996(9) 0.1307(14) 0.4561(8) 0.218(7) Uani 1 1 d D
H7A H 0.387(10) 0.101(10) 0.481(6) 0.200 Uiso 1 1 d D
H7B H 0.367(8) 0.129(11) 0.428(5) 0.200 Uiso 1 1 d D

loop_
_atom_site_aniso_label
_atom_site_aniso_U_11
_atom_site_aniso_U_22
_atom_site_aniso_U_33
_atom_site_aniso_U_23
_atom_site_aniso_U_13
_atom_site_aniso_U_12
Os1 0.0206(4) 0.0297(3) 0.0290(3) 0.0010(3) 0.0056(3) -0.0010(4)
As1 0.0234(12) 0.0279(8) 0.0312(9) -0.0019(7) 0.0060(8) -0.0023(8)
As2 0.0214(12) 0.0307(8) 0.0313(9) 0.0013(7) 0.0064(8) 0.0012(7)
S1 0.032(4) 0.036(2) 0.035(3) 0.002(2) 0.004(3) 0.009(2)
S2 0.115(8) 0.229(8) 0.064(5) -0.021(5) 0.042(5) -0.095(6)
O1 0.015(7) 0.051(5) 0.055(6) 0.002(5) 0.005(5) 0.024(5)
O2 0.021(7) 0.035(5) 0.044(6) -0.004(4) -0.013(5) 0.013(4)
O3 0.032(7) 0.049(5) 0.038(6) -0.003(5) 0.009(5) 0.002(5)
O4 0.137(15) 0.111(10) 0.280(19) 0.001(12) 0.099(12) -0.026(11)
O5 0.126(14) 0.272(15) 0.106(11) -0.010(10) 0.056(9) -0.100(12)
O6 0.126(12) 0.248(13) 0.064(9) -0.007(8) 0.041(8) -0.131(10)
N1 0.022(5) 0.023(4) 0.026(4) -0.004(4) 0.014(4) -0.009(4)
N2 0.012(5) 0.026(4) 0.015(4) 0.005(4) 0.009(4) -0.003(4)
N3 0.046(5) 0.035(4) 0.040(5) -0.014(4) 0.009(4) -0.012(4)
N4 0.020(5) 0.033(4) 0.024(5) -0.006(4) 0.002(4) 0.009(4)
C1 0.027(11) 0.018(7) 0.035(9) -0.006(6) -0.001(8) 0.009(7)
C2 0.024(5) 0.029(5) 0.021(5) 0.000(4) 0.009(4) 0.006(4)
C3 0.017(6) 0.019(5) 0.022(5) -0.002(4) 0.007(4) 0.000(4)
C4 0.032(12) 0.016(8) 0.062(11) 0.003(7) 0.004(9) -0.009(7)
C5 0.032(12) 0.042(10) 0.027(9) 0.000(8) 0.003(8) -0.018(8)
C6 0.046(14) 0.028(9) 0.047(12) -0.007(9) -0.009(11) 0.007(9)
C7 0.067(15) 0.019(10) 0.074(13) -0.014(9) -0.006(11) 0.017(9)
C8 0.024(11) 0.035(9) 0.037(9) -0.017(8) 0.019(8) 0.000(8)
C9 0.019(6) 0.019(5) 0.020(5) -0.002(4) 0.000(4) -0.004(4)
C10 0.027(12) 0.023(7) 0.027(10) -0.010(7) 0.013(9) -0.017(8)
C11 0.015(13) 0.049(9) 0.036(11) -0.021(8) 0.008(10) -0.005(9)
C12 0.015(12) 0.031(8) 0.041(11) -0.006(7) -0.012(9) -0.011(8)
C13 0.033(6) 0.040(5) 0.036(5) 0.000(4) 0.011(5) -0.003(4)
C14 0.029(6) 0.037(5) 0.033(5) -0.001(4) 0.003(5) 0.000(4)
C15 0.016(6) 0.021(5) 0.021(5) 0.008(4) 0.003(4) 0.002(4)
C16 0.056(14) 0.031(8) 0.050(10) 0.010(7) 0.014(10) 0.004(9)
C17 0.053(7) 0.060(6) 0.058(6) 0.008(5) 0.005(5) 0.000(5)
C18 0.021(14) 0.087(14) 0.056(11) 0.023(10) -0.006(9) -0.004(11)
C19 0.012(14) 0.061(12) 0.104(14) -0.018(10) -0.010(11) -0.013(11)
C20 0.014(13) 0.044(10) 0.066(11) -0.006(8) 0.003(9) 0.007(8)
C21 0.029(12) 0.053(10) 0.022(10) 0.011(8) 0.006(8) 0.010(8)
C22 0.046(13) 0.033(9) 0.033(9) -0.017(8) 0.015(9) -0.005(9)
C23 0.031(6) 0.026(5) 0.036(5) -0.006(4) 0.004(4) 0.004(4)
C24 0.036(12) 0.032(9) 0.036(10) 0.026(8) 0.010(9) 0.006(8)
C25 0.014(12) 0.061(10) 0.030(10) 0.000(9) -0.001(8) 0.005(9)
C26 0.036(12) 0.019(8) 0.037(10) -0.001(8) 0.013(9) 0.004(8)
C27 0.024(6) 0.028(5) 0.024(5) -0.004(4) 0.012(4) 0.003(5)
C28 0.022(11) 0.017(8) 0.035(8) 0.003(6) 0.015(8) -0.002(7)
C29 0.018(6) 0.023(5) 0.021(5) 0.000(4) 0.005(4) -0.001(4)
C30 0.021(6) 0.023(5) 0.026(5) -0.002(4) 0.011(4) 0.006(4)
C31 0.032(12) 0.025(8) 0.031(9) -0.004(6) 0.009(8) 0.000(8)
C32 0.016(13) 0.019(8) 0.045(11) 0.010(7) 0.000(10) 0.002(8)
C33 0.043(15) 0.037(9) 0.047(11) -0.018(8) 0.006(10) -0.002(9)
C34 0.053(14) 0.038(9) 0.044(11) 0.010(7) -0.013(11) -0.023(10)
C35 0.042(6) 0.043(6) 0.049(6) 0.003(4) 0.004(5) 0.004(5)
C36 0.015(12) 0.033(8) 0.090(14) -0.009(8) 0.008(10) 0.003(9)
C37 0.026(14) 0.037(9) 0.054(11) -0.010(8) 0.018(11) 0.006(10)
C38 0.035(12) 0.030(8) 0.020(8) 0.019(7) 0.011(8) 0.022(9)
C39 0.034(13) 0.022(8) 0.037(9) -0.002(7) 0.020(9) -0.006(8)
C40 0.016(6) 0.022(5) 0.019(5) -0.002(4) 0.007(4) -0.001(4)
C41 0.023(6) 0.029(5) 0.022(5) -0.002(4) 0.000(4) 0.001(4)
C42 0.019(12) 0.041(9) 0.035(9) 0.013(7) 0.000(8) 0.019(9)
C43 0.012(6) 0.012(5) 0.021(5) -0.006(4) 0.003(4) -0.002(4)
C44 0.028(6) 0.036(5) 0.037(5) 0.000(4) 0.007(4) 0.000(4)
C45 0.032(6) 0.038(5) 0.039(6) -0.006(4) 0.002(5) 0.002(5)
C46 0.053(14) 0.060(10) 0.032(10) -0.019(8) 0.010(10) -0.017(10)
C47 0.052(6) 0.054(6) 0.061(6) -0.005(5) 0.005(5) -0.006(5)
C48 0.034(13) 0.041(9) 0.044(10) 0.001(7) 0.014(9) -0.002(9)
C49 0.016(5) 0.019(5) 0.021(5) -0.004(4) 0.007(4) -0.002(4)
C50 0.023(5) 0.026(5) 0.027(5) -0.002(4) 0.006(4) -0.004(4)
C51 0.023(5) 0.020(4) 0.020(4) -0.006(3) 0.003(3) 0.002(3)
C52 0.020(6) 0.027(5) 0.025(5) -0.004(4) 0.005(4) 0.003(4)
C53 0.007(11) 0.032(8) 0.022(8) -0.004(6) 0.002(8) -0.003(7)
C54 0.024(6) 0.025(5) 0.020(5) -0.002(4) 0.004(4) -0.001(5)
C55 0.019(11) 0.037(9) 0.057(10) 0.010(7) -0.008(9) 0.013(10)
C56 0.034(14) 0.031(10) 0.040(9) 0.000(7) 0.015(9) -0.016(9)
C57 0.020(12) 0.037(9) 0.043(10) 0.000(8) 0.024(9) -0.009(10)
C58 0.023(13) 0.054(11) 0.030(10) 0.013(8) 0.004(10) 0.012(11)
C59 0.056(15) 0.023(9) 0.041(10) -0.018(8) 0.017(10) -0.008(10)
C60 0.009(5) 0.013(5) 0.013(5) 0.004(4) 0.004(4) -0.004(4)
C61 0.013(10) 0.017(7) 0.029(9) 0.012(7) 0.004(8) -0.004(7)
C62 0.031(14) 0.007(7) 0.037(10) -0.006(7) 0.015(10) -0.010(8)
C63 0.023(6) 0.026(5) 0.025(5) 0.004(4) 0.008(5) 0.002(5)
C64 0.029(11) 0.029(7) 0.033(9) 0.002(7) 0.005(8) -0.013(7)
C65 0.031(14) 0.023(8) 0.030(11) 0.015(7) 0.009(11) -0.003(9)
C66 0.037(15) 0.023(8) 0.040(11) 0.003(8) 0.012(11) 0.010(9)
C67 0.052(14) 0.040(9) 0.042(11) 0.013(8) 0.012(12) -0.023(9)
C68 0.047(15) 0.033(8) 0.033(12) -0.001(8) 0.034(12) 0.006(10)
C69 0.064(16) 0.049(10) 0.030(11) 0.017(8) 0.031(12) 0.020(11)
C70 0.030(12) 0.029(8) 0.017(9) 0.008(7) 0.018(9) 0.010(7)
C71 0.025(6) 0.029(5) 0.026(5) -0.002(4) 0.006(4) 0.005(5)
C72 0.049(16) 0.036(9) 0.057(11) -0.002(8) 0.020(10) -0.010(10)
C73 0.037(15) 0.069(12) 0.048(12) -0.030(10) 0.013(11) 0.008(12)
C74 0.069(18) 0.045(12) 0.040(12) -0.029(9) 0.023(12) -0.018(13)
C75 0.090(18) 0.010(9) 0.033(10) -0.002(7) 0.006(11) 0.010(10)
C76 0.042(13) 0.029(8) 0.028(9) 0.001(7) 0.025(8) 0.004(9)
C77 0.071(14) 0.043(9) 0.105(12) -0.017(8) 0.060(11) -0.031(9)
C78 0.05(2) 0.140(16) 0.062(14) -0.028(13) 0.002(12) -0.074(16)
C79 0.11(2) 0.111(17) 0.062(14) -0.018(12) 0.039(15) -0.072(17)
C80 0.10(2) 0.16(2) 0.070(14) -0.016(12) 0.009(16) -0.080(19)
C81 0.09(2) 0.069(14) 0.054(13) -0.023(11) 0.017(14) -0.062(17)
C82 0.076(19) 0.076(12) 0.055(12) -0.007(10) 0.011(11) 0.002(12)
C83 0.074(7) 0.079(7) 0.066(7) -0.012(5) 0.013(5) -0.003(5)
C84 0.10(2) 0.111(13) 0.091(15) -0.001(11) 0.001(14) -0.047(15)
O7 0.142(15) 0.32(2) 0.172(16) 0.062(15) -0.036(12) -0.090(15)

loop_
_atom_type_symbol
_atom_type_description
_atom_type_scat_dispersion_real
_atom_type_scat_dispersion_imag
_atom_type_scat_source
C C 0.0033 0.0016 'International Tables Vol C Tables 4.2.6.8 and 6.1.1.4'
H H 0.0000 0.0000 'International Tables Vol C Tables 4.2.6.8 and 6.1.1.4'
N N 0.0061 0.0033 'International Tables Vol C Tables 4.2.6.8 and 6.1.1.4'
As As 0.0499 2.0058 'International Tables Vol C Tables 4.2.6.8 and 6.1.1.4'
S S 0.1246 0.1234 'International Tables Vol C Tables 4.2.6.8 and 6.1.1.4'
O O 0.0106 0.0060 'International Tables Vol C Tables 4.2.6.8 and 6.1.1.4'
Os Os -1.2165 7.6030 'International Tables Vol C Tables 4.2.6.8 and 6.1.1.4'

loop_
_geom_angle_atom_site_label_1
_geom_angle_atom_site_label_2
_geom_angle_atom_site_label_3
_geom_angle
N3 Os1 N1 166.8(4)
N3 Os1 N4 75.0(4)
N1 Os1 N4 94.0(4)
N3 Os1 N2 95.6(4)
N1 Os1 N2 77.0(4)
N4 Os1 N2 90.4(3)
N3 Os1 As1 90.3(2)
N1 Os1 As1 98.2(3)
N4 Os1 As1 96.4(2)
N2 Os1 As1 172.0(3)
N3 Os1 As2 102.8(3)
N1 Os1 As2 88.2(2)
N4 Os1 As2 177.7(3)
N2 Os1 As2 90.3(2)
As1 Os1 As2 83.08(5)
C3 As1 C1 103.7(5)
C3 As1 C9 101.3(4)
C1 As1 C9 103.6(5)
C3 As1 Os1 122.7(3)
C1 As1 Os1 107.8(3)
C9 As1 Os1 115.7(3)
C2 As2 C21 102.6(5)
C2 As2 C15 104.8(5)
C21 As2 C15 102.4(5)
C2 As2 Os1 106.6(3)
C21 As2 Os1 122.6(4)
C15 As2 Os1 115.8(3)
O3 S1 O1 113.3(5)
O3 S1 O2 113.2(5)
O1 S1 O2 113.7(4)
O3 S1 C71 105.8(5)
O1 S1 C71 105.8(6)
O2 S1 C71 103.8(6)
O4 S2 O5 115.9(9)
O4 S2 O6 103.9(9)
O5 S2 O6 112.9(7)
O4 S2 C78 111.7(10)
O5 S2 C78 105.2(10)
O6 S2 C78 106.9(8)
C31 N1 C27 116.8(10)
C31 N1 Os1 127.3(8)
C27 N1 Os1 115.9(8)
C38 N2 C42 118.5(10)
C38 N2 Os1 123.6(9)
C42 N2 Os1 117.7(8)
C49 N3 C53 109.7(10)
C49 N3 Os1 122.8(8)
C53 N3 Os1 127.5(9)
C60 N4 C64 114.1(10)
C60 N4 Os1 121.2(8)
C64 N4 Os1 124.6(9)
C2 C1 As1 118.9(8)
C2 C1 H1 120.6
As1 C1 H1 120.6
C1 C2 As2 120.0(8)
C1 C2 H2 120.0
As2 C2 H2 120.0
C8 C3 C4 120.7(10)
C8 C3 As1 121.6(10)
C4 C3 As1 117.7(10)
C3 C4 C5 118.2(11)
C3 C4 H4 120.9
C5 C4 H4 120.9
C6 C5 C4 120.1(12)
C6 C5 H5 119.9
C4 C5 H5 119.9
C7 C6 C5 120.9(13)
C7 C6 H6 119.5
C5 C6 H6 119.5
C6 C7 C8 120.1(14)
C6 C7 H7 120.0
C8 C7 H7 120.0
C3 C8 C7 119.9(12)
C3 C8 H8 120.1
C7 C8 H8 120.1
C10 C9 C14 122.1(12)
C10 C9 As1 117.3(11)
C14 C9 As1 119.7(9)
C9 C10 C11 116.7(13)
C9 C10 H10 121.7
C11 C10 H10 121.7
C12 C11 C10 122.7(14)
C12 C11 H11 118.6
C10 C11 H11 118.6
C11 C12 C13 119.0(13)
C11 C12 H12 120.5
C13 C12 H12 120.5
C12 C13 C14 120.7(12)
C12 C13 H13 119.7
C14 C13 H13 119.7
C13 C14 C9 118.7(12)
C13 C14 H14 120.6
C9 C14 H14 120.6
C20 C15 C16 118.8(12)
C20 C15 As2 120.3(11)
C16 C15 As2 120.9(10)
C17 C16 C15 122.0(12)
C17 C16 H16 119.0
C15 C16 H16 119.0
C18 C17 C16 118.0(14)
C18 C17 H17 121.0
C16 C17 H17 121.0
C19 C18 C17 122.4(16)
C19 C18 H18 118.8
C17 C18 H18 118.8
C18 C19 C20 121.1(14)
C18 C19 H19 119.5
C20 C19 H19 119.5
C15 C20 C19 117.5(12)
C15 C20 H20 121.2
C19 C20 H20 121.2
C22 C21 C26 116.2(11)
C22 C21 As2 122.4(10)
C26 C21 As2 120.8(11)
C23 C22 C21 122.6(11)
C23 C22 H22 118.7
C21 C22 H22 118.7
C22 C23 C24 119.3(11)
C22 C23 H23 120.3
C24 C23 H23 120.3
C23 C24 C25 121.2(11)
C23 C24 H24 119.4
C25 C24 H24 119.4
C24 C25 C26 117.2(12)
C24 C25 H25 121.4
C26 C25 H25 121.4
C25 C26 C21 123.4(11)
C25 C26 H26 118.3
C21 C26 H26 118.3
C28 C27 N1 120.1(11)
C28 C27 C42 122.7(12)
N1 C27 C42 117.2(12)
C29 C28 C27 123.1(12)
C29 C28 H28 118.5
C27 C28 H28 118.5
C28 C29 C30 115.6(12)
C28 C29 C32 122.4(12)
C30 C29 C32 121.8(12)
C31 C30 C29 121.5(11)
C31 C30 H30 119.2
C29 C30 H30 119.2
C30 C31 N1 122.9(11)
C30 C31 H31 118.6
N1 C31 H31 118.6
C33 C32 C37 117.8(14)
C33 C32 C29 121.6(15)
C37 C32 C29 120.4(14)
C32 C33 C34 121.9(14)
C32 C33 H33 119.1
C34 C33 H33 119.1
C35 C34 C33 119.0(14)
C35 C34 H34 120.5
C33 C34 H34 120.5
C34 C35 C36 121.6(14)
C34 C35 H35 119.2
C36 C35 H35 119.2
C37 C36 C35 117.8(14)
C37 C36 H36 121.1
C35 C36 H36 121.1
C36 C37 C32 121.8(14)
C36 C37 H37 119.1
C32 C37 H37 119.1
N2 C38 C39 119.6(11)
N2 C38 H38 120.2
C39 C38 H38 120.2
C38 C39 C40 122.4(12)
C38 C39 H39 118.8
C40 C39 H39 118.8
C41 C40 C39 114.7(11)
C41 C40 C43 125.9(12)
C39 C40 C43 119.3(12)
C42 C41 C40 124.2(12)
C42 C41 H41 117.9
C40 C41 H41 117.9
C41 C42 N2 120.4(11)
C41 C42 C27 127.6(13)
N2 C42 C27 112.0(12)
C48 C43 C44 121.3(11)
C48 C43 C40 117.8(12)
C44 C43 C40 120.9(12)
C43 C44 C45 116.9(12)
C43 C44 H44 121.6
C45 C44 H44 121.6
C46 C45 C44 121.7(12)
C46 C45 H45 119.2
C44 C45 H45 119.2
C45 C46 C47 119.1(13)
C45 C46 H46 120.5
C47 C46 H46 120.5
C46 C47 C48 121.5(14)
C46 C47 H47 119.3
C48 C47 H47 119.3
C43 C48 C47 119.4(13)
C43 C48 H48 120.3
C47 C48 H48 120.3
C50 C49 N3 127.6(11)
C50 C49 C60 124.1(12)
N3 C49 C60 108.2(11)
C49 C50 C51 117.8(12)
C49 C50 H50 121.1
C51 C50 H50 121.1
C50 C51 C52 120.6(13)
C50 C51 C54 120.4(13)
C52 C51 C54 119.0(12)
C53 C52 C51 117.3(12)
C53 C52 H52 121.4
C51 C52 H52 121.4
C52 C53 N3 126.9(12)
C52 C53 H53 116.6
N3 C53 H53 116.6
C55 C54 C59 115.5(13)
C55 C54 C51 119.6(14)
C59 C54 C51 124.9(14)
C56 C55 C54 121.1(13)
C56 C55 H55 119.5
C54 C55 H55 119.5
C55 C56 C57 121.7(13)
C55 C56 H56 119.1
C57 C56 H56 119.1
C58 C57 C56 119.3(13)
C58 C57 H57 120.3
C56 C57 H57 120.3
C57 C58 C59 118.1(13)
C57 C58 H58 121.0
C59 C58 H58 121.0
C58 C59 C54 124.3(13)
C58 C59 H59 117.9
C54 C59 H59 117.9
C61 C60 N4 125.5(11)
C61 C60 C49 121.8(12)
N4 C60 C49 112.5(11)
C60 C61 C62 121.8(12)
C60 C61 H61 119.1
C62 C61 H61 119.1
C63 C62 C61 112.7(13)
C63 C62 C65 124.3(14)
C61 C62 C65 123.0(14)
C62 C63 C64 123.6(13)
C62 C63 H63 118.2
C64 C63 H63 118.2
N4 C64 C63 122.1(12)
N4 C64 H64 119.0
C63 C64 H64 119.0
C70 C65 C62 123.7(16)
C70 C65 C66 113.2(13)
C62 C65 C66 123.0(15)
C67 C66 C65 122.9(14)
C67 C66 H66 118.5
C65 C66 H66 118.5
C66 C67 C68 120.6(15)
C66 C67 H67 119.7
C68 C67 H67 119.7
C69 C68 C67 118.4(15)
C69 C68 H68 120.8
C67 C68 H68 120.8
C68 C69 C70 121.1(15)
C68 C69 H69 119.5
C70 C69 H69 119.5
C69 C70 C65 123.7(14)
C69 C70 H70 118.2
C65 C70 H70 118.2
C76 C71 C72 117.3(13)
C76 C71 S1 122.5(13)
C72 C71 S1 120.2(12)
C71 C72 C73 121.2(14)
C71 C72 H72 119.4
C73 C72 H72 119.4
C74 C73 C72 120.7(16)
C74 C73 H73 119.7
C72 C73 H73 119.7
C73 C74 C75 118.8(16)
C73 C74 C77 122.6(18)
C75 C74 C77 118.6(17)
C76 C75 C74 118.8(14)
C76 C75 H75 120.6
C74 C75 H75 120.6
C71 C76 C75 123.1(13)
C71 C76 H76 118.5
C75 C76 H76 118.5
C74 C77 H77A 109.5
C74 C77 H77B 109.5
H77A C77 H77B 109.5
C74 C77 H77C 109.5
H77A C77 H77C 109.5
H77B C77 H77C 109.5
C79 C78 C83 127.5(17)
C79 C78 S2 119.8(17)
C83 C78 S2 112.3(17)
C78 C79 C80 113.3(17)
C78 C79 H79 123.3
C80 C79 H79 123.3
C81 C80 C79 126.0(19)
C81 C80 H80 117.0
C79 C80 H80 117.0
C80 C81 C82 114.3(18)
C80 C81 C84 120.7(19)
C82 C81 C84 124.9(17)
C83 C82 C81 128.3(16)
C83 C82 H82 115.8
C81 C82 H82 115.8
C82 C83 C78 110.3(15)
C82 C83 H83 124.8
C78 C83 H83 124.8
C81 C84 H84A 109.5
C81 C84 H84B 109.5
H84A C84 H84B 109.5
C81 C84 H84C 109.5
H84A C84 H84C 109.5
H84B C84 H84C 109.5
H7A O7 H7B 105.1(10)

loop_
_geom_bond_atom_site_label_1
_geom_bond_atom_site_label_2
_geom_bond_distance
Os1 N3 2.011(11)
Os1 N1 2.054(9)
Os1 N4 2.057(9)
Os1 N2 2.094(8)
Os1 As1 2.3997(15)
Os1 As2 2.4200(15)
As1 C3 1.930(10)
As1 C1 1.932(11)
As1 C9 1.945(11)
As2 C2 1.929(9)
As2 C21 1.941(11)
As2 C15 1.944(11)
S1 O3 1.441(7)
S1 O1 1.458(7)
S1 O2 1.472(7)
S1 C71 1.745(13)
S2 O4 1.456(11)
S2 O5 1.468(11)
S2 O6 1.499(10)
S2 C78 1.873(18)
N1 C31 1.370(11)
N1 C27 1.387(11)
N2 C38 1.365(11)
N2 C42 1.379(12)
N3 C49 1.410(11)
N3 C53 1.410(11)
N4 C60 1.350(12)
N4 C64 1.359(11)
C1 C2 1.296(11)
C1 H1 0.9500
C2 H2 0.9500
C3 C8 1.362(12)
C3 C4 1.390(13)
C4 C5 1.411(13)
C4 H4 0.9500
C5 C6 1.381(14)
C5 H5 0.9500
C6 C7 1.336(14)
C6 H6 0.9500
C7 C8 1.413(13)
C7 H7 0.9500
C8 H8 0.9500
C9 C10 1.378(12)
C9 C14 1.397(13)
C10 C11 1.399(13)
C10 H10 0.9500
C11 C12 1.370(13)
C11 H11 0.9500
C12 C13 1.378(12)
C12 H12 0.9500
C13 C14 1.385(13)
C13 H13 0.9500
C14 H14 0.9500
C15 C20 1.376(13)
C15 C16 1.377(13)
C16 C17 1.359(14)
C16 H16 0.9500
C17 C18 1.355(15)
C17 H17 0.9500
C18 C19 1.307(14)
C18 H18 0.9500
C19 C20 1.414(14)
C19 H19 0.9500
C20 H20 0.9500
C21 C22 1.370(13)
C21 C26 1.390(13)
C22 C23 1.364(13)
C22 H22 0.9500
C23 C24 1.375(12)
C23 H23 0.9500
C24 C25 1.376(13)
C24 H24 0.9500
C25 C26 1.381(13)
C25 H25 0.9500
C26 H26 0.9500
C27 C28 1.387(13)
C27 C42 1.429(14)
C28 C29 1.376(13)
C28 H28 0.9500
C29 C30 1.393(13)
C29 C32 1.470(15)
C30 C31 1.360(12)
C30 H30 0.9500
C31 H31 0.9500
C32 C33 1.379(14)
C32 C37 1.398(14)
C33 C34 1.392(15)
C33 H33 0.9500
C34 C35 1.358(15)
C34 H34 0.9500
C35 C36 1.408(14)
C35 H35 0.9500
C36 C37 1.386(14)
C36 H36 0.9500
C37 H37 0.9500
C38 C39 1.381(12)
C38 H38 0.9500
C39 C40 1.395(13)
C39 H39 0.9500
C40 C41 1.361(12)
C40 C43 1.484(13)
C41 C42 1.340(12)
C41 H41 0.9500
C43 C48 1.365(13)
C43 C44 1.387(12)
C44 C45 1.412(12)
C44 H44 0.9500
C45 C46 1.357(14)
C45 H45 0.9500
C46 C47 1.359(14)
C46 H46 0.9500
C47 C48 1.376(13)
C47 H47 0.9500
C48 H48 0.9500
C49 C50 1.355(12)
C49 C60 1.512(12)
C50 C51 1.376(12)
C50 H50 0.9500
C51 C52 1.394(13)
C51 C54 1.475(14)
C52 C53 1.372(12)
C52 H52 0.9500
C53 H53 0.9500
C54 C55 1.386(13)
C54 C59 1.397(14)
C55 C56 1.379(13)
C55 H55 0.9500
C56 C57 1.388(13)
C56 H56 0.9500
C57 C58 1.365(14)
C57 H57 0.9500
C58 C59 1.393(14)
C58 H58 0.9500
C59 H59 0.9500
C60 C61 1.340(12)
C61 C62 1.403(13)
C61 H61 0.9500
C62 C63 1.379(13)
C62 C65 1.427(15)
C63 C64 1.380(13)
C63 H63 0.9500
C64 H64 0.9500
C65 C70 1.392(14)
C65 C66 1.434(14)
C66 C67 1.356(14)
C66 H66 0.9500
C67 C68 1.394(14)
C67 H67 0.9500
C68 C69 1.349(15)
C68 H68 0.9500
C69 C70 1.379(14)
C69 H69 0.9500
C70 H70 0.9500
C71 C76 1.367(13)
C71 C72 1.375(15)
C72 C73 1.400(15)
C72 H72 0.9500
C73 C74 1.370(16)
C73 H73 0.9500
C74 C75 1.398(16)
C74 C77 1.534(16)
C75 C76 1.390(14)
C75 H75 0.9500
C76 H76 0.9500
C77 H77A 0.9800
C77 H77B 0.9800
C77 H77C 0.9800
C78 C79 1.347(13)
C78 C83 1.458(19)
C79 C80 1.42(2)
C79 H79 0.9500
C80 C81 1.353(13)
C80 H80 0.9500
C81 C82 1.392(18)
C81 C84 1.442(17)
C82 C83 1.370(13)
C82 H82 0.9500
C83 H83 0.9500
C84 H84A 0.9800
C84 H84B 0.9800
C84 H84C 0.9800
O7 H7A 0.801(6)
O7 H7B 0.800(5)

loop_
_geom_torsion_atom_site_label_1
_geom_torsion_atom_site_label_2
_geom_torsion_atom_site_label_3
_geom_torsion_atom_site_label_4
_geom_torsion
N3 Os1 As1 C3 -121.9(6)
N1 Os1 As1 C3 48.0(5)
N4 Os1 As1 C3 -47.0(6)
N2 Os1 As1 C3 101(2)
As2 Os1 As1 C3 135.2(5)
N3 Os1 As1 C1 118.0(4)
N1 Os1 As1 C1 -72.0(4)
N4 Os1 As1 C1 -167.1(4)
N2 Os1 As1 C1 -19(2)
As2 Os1 As1 C1 15.2(3)
N3 Os1 As1 C9 2.6(5)
N1 Os1 As1 C9 172.5(5)
N4 Os1 As1 C9 77.5(5)
N2 Os1 As1 C9 -135(2)
As2 Os1 As1 C9 -100.3(4)
N3 Os1 As2 C2 -104.9(4)
N1 Os1 As2 C2 82.3(4)
N4 Os1 As2 C2 -94(6)
N2 Os1 As2 C2 159.3(4)
As1 Os1 As2 C2 -16.1(3)
N3 Os1 As2 C21 12.5(6)
N1 Os1 As2 C21 -160.2(6)
N4 Os1 As2 C21 23(6)
N2 Os1 As2 C21 -83.2(6)
As1 Os1 As2 C21 101.3(5)
N3 Os1 As2 C15 138.9(5)
N1 Os1 As2 C15 -33.8(5)
N4 Os1 As2 C15 150(6)
N2 Os1 As2 C15 43.2(5)
As1 Os1 As2 C15 -132.3(4)
N3 Os1 N1 C31 124.2(15)
N4 Os1 N1 C31 91.5(8)
N2 Os1 N1 C31 -179.1(9)
As1 Os1 N1 C31 -5.6(8)
As2 Os1 N1 C31 -88.4(8)
N3 Os1 N1 C27 -56.0(18)
N4 Os1 N1 C27 -88.7(7)
N2 Os1 N1 C27 0.8(7)
As1 Os1 N1 C27 174.2(7)
As2 Os1 N1 C27 91.4(7)
N3 Os1 N2 C38 -15.2(8)
N1 Os1 N2 C38 175.8(8)
N4 Os1 N2 C38 -90.1(8)
As1 Os1 N2 C38 121.7(19)
As2 Os1 N2 C38 87.7(8)
N3 Os1 N2 C42 169.9(8)
N1 Os1 N2 C42 0.9(7)
N4 Os1 N2 C42 95.0(8)
As1 Os1 N2 C42 -53(2)
As2 Os1 N2 C42 -87.2(8)
N1 Os1 N3 C49 -38.0(19)
N4 Os1 N3 C49 -4.1(7)
N2 Os1 N3 C49 -93.0(7)
As1 Os1 N3 C49 92.5(7)
As2 Os1 N3 C49 175.5(7)
N1 Os1 N3 C53 143.0(14)
N4 Os1 N3 C53 177.0(8)
N2 Os1 N3 C53 88.1(8)
As1 Os1 N3 C53 -86.4(7)
As2 Os1 N3 C53 -3.4(8)
N3 Os1 N4 C60 0.7(7)
N1 Os1 N4 C60 173.4(8)
N2 Os1 N4 C60 96.4(8)
As1 Os1 N4 C60 -87.9(7)
As2 Os1 N4 C60 -10(6)
N3 Os1 N4 C64 -177.0(8)
N1 Os1 N4 C64 -4.3(8)
N2 Os1 N4 C64 -81.3(8)
As1 Os1 N4 C64 94.4(7)
As2 Os1 N4 C64 172(5)
C3 As1 C1 C2 -142.6(8)
C9 As1 C1 C2 112.0(9)
Os1 As1 C1 C2 -11.2(9)
As1 C1 C2 As2 -3.1(12)
C21 As2 C2 C1 -114.3(9)
C15 As2 C2 C1 139.0(9)
Os1 As2 C2 C1 15.7(9)
C1 As1 C3 C8 -11.3(11)
C9 As1 C3 C8 95.9(10)
Os1 As1 C3 C8 -133.3(8)
C1 As1 C3 C4 169.2(9)
C9 As1 C3 C4 -83.6(10)
Os1 As1 C3 C4 47.2(11)
C8 C3 C4 C5 -2.8(18)
As1 C3 C4 C5 176.7(8)
C3 C4 C5 C6 1.3(18)
C4 C5 C6 C7 0(2)
C5 C6 C7 C8 0(2)
C4 C3 C8 C7 3.0(18)
As1 C3 C8 C7 -176.4(9)
C6 C7 C8 C3 -2(2)
C3 As1 C9 C10 -127.0(8)
C1 As1 C9 C10 -19.7(9)
Os1 As1 C9 C10 98.0(8)
C3 As1 C9 C14 64.0(9)
C1 As1 C9 C14 171.2(8)
Os1 As1 C9 C14 -71.0(9)
C14 C9 C10 C11 -2.9(15)
As1 C9 C10 C11 -171.7(8)
C9 C10 C11 C12 1.1(17)
C10 C11 C12 C13 0.3(18)
C11 C12 C13 C14 0.0(16)
C12 C13 C14 C9 -1.8(16)
C10 C9 C14 C13 3.3(16)
As1 C9 C14 C13 171.8(7)
C2 As2 C15 C20 133.9(9)
C21 As2 C15 C20 27.1(10)
Os1 As2 C15 C20 -109.0(9)
C2 As2 C15 C16 -47.2(10)
C21 As2 C15 C16 -154.0(10)
Os1 As2 C15 C16 70.0(10)
C20 C15 C16 C17 5.2(18)
As2 C15 C16 C17 -173.7(10)
C15 C16 C17 C18 -4(2)
C16 C17 C18 C19 0(2)
C17 C18 C19 C20 2(2)
C16 C15 C20 C19 -2.5(18)
As2 C15 C20 C19 176.5(9)
C18 C19 C20 C15 -1(2)
C2 As2 C21 C22 177.0(10)
C15 As2 C21 C22 -74.5(11)
Os1 As2 C21 C22 57.6(12)
C2 As2 C21 C26 6.2(11)
C15 As2 C21 C26 114.8(10)
Os1 As2 C21 C26 -113.2(10)
C26 C21 C22 C23 -2.6(19)
As2 C21 C22 C23 -173.7(9)
C21 C22 C23 C24 2.3(19)
C22 C23 C24 C25 -2.3(18)
C23 C24 C25 C26 2.8(18)
C24 C25 C26 C21 -3.3(19)
C22 C21 C26 C25 3.2(19)
As2 C21 C26 C25 174.5(9)
C31 N1 C27 C28 -1.2(15)
Os1 N1 C27 C28 178.9(8)
C31 N1 C27 C42 177.5(9)
Os1 N1 C27 C42 -2.3(12)
N1 C27 C28 C29 2.3(17)
C42 C27 C28 C29 -176.4(10)
C27 C28 C29 C30 -1.3(16)
C27 C28 C29 C32 174.0(11)
C28 C29 C30 C31 -0.8(16)
C32 C29 C30 C31 -176.1(11)
C29 C30 C31 N1 1.8(17)
C27 N1 C31 C30 -0.8(15)
Os1 N1 C31 C30 179.1(8)
C28 C29 C32 C33 36.9(17)
C30 C29 C32 C33 -148.2(11)
C28 C29 C32 C37 -139.4(11)
C30 C29 C32 C37 35.6(16)
C37 C32 C33 C34 1.0(17)
C29 C32 C33 C34 -175.3(11)
C32 C33 C34 C35 -1.1(18)
C33 C34 C35 C36 1.7(19)
C34 C35 C36 C37 -2.1(19)
C35 C36 C37 C32 2.0(19)
C33 C32 C37 C36 -1.5(18)
C29 C32 C37 C36 174.9(11)
C42 N2 C38 C39 -1.3(15)
Os1 N2 C38 C39 -176.2(7)
N2 C38 C39 C40 3.2(16)
C38 C39 C40 C41 -4.9(16)
C38 C39 C40 C43 177.9(9)
C39 C40 C41 C42 5.2(17)
C43 C40 C41 C42 -177.9(11)
C40 C41 C42 N2 -3.6(18)
C40 C41 C42 C27 175.2(11)
C38 N2 C42 C41 1.5(16)
Os1 N2 C42 C41 176.6(8)
C38 N2 C42 C27 -177.5(9)
Os1 N2 C42 C27 -2.4(12)
C28 C27 C42 C41 2.9(19)
N1 C27 C42 C41 -175.9(10)
C28 C27 C42 N2 -178.2(10)
N1 C27 C42 N2 3.0(15)
C41 C40 C43 C48 13.3(18)
C39 C40 C43 C48 -169.9(10)
C41 C40 C43 C44 -163.5(10)
C39 C40 C43 C44 13.3(16)
C48 C43 C44 C45 3.9(16)
C40 C43 C44 C45 -179.4(9)
C43 C44 C45 C46 -5.8(17)
C44 C45 C46 C47 4.5(19)
C45 C46 C47 C48 -1.2(19)
C44 C43 C48 C47 -0.8(18)
C40 C43 C48 C47 -177.6(10)
C46 C47 C48 C43 -0.7(18)
C53 N3 C49 C50 2.7(14)
Os1 N3 C49 C50 -176.4(8)
C53 N3 C49 C60 -174.8(7)
Os1 N3 C49 C60 6.1(10)
N3 C49 C50 C51 -1.6(16)
C60 C49 C50 C51 175.5(8)
C49 C50 C51 C52 -2.2(14)
C49 C50 C51 C54 175.9(9)
C50 C51 C52 C53 4.4(15)
C54 C51 C52 C53 -173.7(9)
C51 C52 C53 N3 -3.2(16)
C49 N3 C53 C52 -0.2(14)
Os1 N3 C53 C52 178.9(8)
C50 C51 C54 C55 -29.6(16)
C52 C51 C54 C55 148.5(10)
C50 C51 C54 C59 152.9(10)
C52 C51 C54 C59 -29.0(16)
C59 C54 C55 C56 1.0(17)
C51 C54 C55 C56 -176.7(11)
C54 C55 C56 C57 -0.3(19)
C55 C56 C57 C58 0.2(18)
C56 C57 C58 C59 -0.9(17)
C57 C58 C59 C54 1.8(19)
C55 C54 C59 C58 -1.8(18)
C51 C54 C59 C58 175.7(11)
C64 N4 C60 C61 -4.8(15)
Os1 N4 C60 C61 177.2(7)
C64 N4 C60 C49 -179.8(7)
Os1 N4 C60 C49 2.3(11)
C50 C49 C60 C61 2.3(15)
N3 C49 C60 C61 179.9(9)
C50 C49 C60 N4 177.5(9)
N3 C49 C60 N4 -4.9(11)
N4 C60 C61 C62 5.8(16)
C49 C60 C61 C62 -179.6(8)
C60 C61 C62 C63 -4.5(14)
C60 C61 C62 C65 177.3(10)
C61 C62 C63 C64 3.1(15)
C65 C62 C63 C64 -178.7(10)
C60 N4 C64 C63 3.2(14)
Os1 N4 C64 C63 -179.0(7)
C62 C63 C64 N4 -2.7(16)
C63 C62 C65 C70 27.2(17)
C61 C62 C65 C70 -154.8(10)
C63 C62 C65 C66 -154.6(11)
C61 C62 C65 C66 23.4(16)
C70 C65 C66 C67 -1.7(16)
C62 C65 C66 C67 179.9(10)
C65 C66 C67 C68 4.1(18)
C66 C67 C68 C69 -4.7(19)
C67 C68 C69 C70 3(2)
C68 C69 C70 C65 -0.6(19)
C62 C65 C70 C69 178.3(10)
C66 C65 C70 C69 -0.1(16)
O3 S1 C71 C76 85.5(10)
O1 S1 C71 C76 -153.9(9)
O2 S1 C71 C76 -33.9(11)
O3 S1 C71 C72 -95.2(11)
O1 S1 C71 C72 25.3(11)
O2 S1 C71 C72 145.3(10)
C76 C71 C72 C73 -2.7(18)
S1 C71 C72 C73 178.0(9)
C71 C72 C73 C74 0.7(19)
C72 C73 C74 C75 1(2)
C72 C73 C74 C77 -178.5(10)
C73 C74 C75 C76 -1(2)
C77 C74 C75 C76 178.8(9)
C72 C71 C76 C75 2.9(17)
S1 C71 C76 C75 -177.8(9)
C74 C75 C76 C71 -1.2(18)
O4 S2 C78 C79 142.8(11)
O5 S2 C78 C79 16.2(12)
O6 S2 C78 C79 -104.2(11)
O4 S2 C78 C83 -44.5(12)
O5 S2 C78 C83 -171.1(9)
O6 S2 C78 C83 68.6(11)
C83 C78 C79 C80 3.5(15)
S2 C78 C79 C80 175.0(10)
C78 C79 C80 C81 1.8(16)
C79 C80 C81 C82 -3(2)
C79 C80 C81 C84 174.0(14)
C80 C81 C82 C83 -1(2)
C84 C81 C82 C83 -178.0(16)
C81 C82 C83 C78 5(2)
C79 C78 C83 C82 -6.6(18)
S2 C78 C83 C82 -178.7(10)
